data_1558705
loop_
_publ_author_name
'McMonagle, Charlie'
'Comar, Priyanka'
'Nichol, Gary Stephen'
'Allan, David Robert'
'Barreda-Arg\=ueso, Jos\'e A'
'Gonzalez, Jesus Antonio'
'Rodriguez, Fernando'
'Valiente, Rafael'
'Turner, Gemma'
'Brechin, Euan K.'
'Moggach, Stephen A.'

_publ_section_title
;
 Pressure-and Temperature Induced Phase Transitions, Piezochromism, NLC
 Behaviour and Pressure Controlled Jahn-Teller Switching in a Cu-based
 Framework
;
_journal_name_full 'Chemical Science'
_journal_paper_doi 10.1039/D0SC03229H
_journal_year 2020
_chemical_formula_moiety 'C36 H32 Cu2 N4 O8'
_chemical_formula_sum 'C36 H32 Cu2 N4 O8'
_chemical_formula_weight 1551.53
_space_group_IT_number 148
_space_group_name_Hall '-R 3'
_space_group_name_H-M_alt 'R -3 :H'
_symmetry_cell_setting trigonal
_symmetry_space_group_name_Hall '-R 3'
_symmetry_space_group_name_H-M 'R -3 :H'
_atom_sites_solution_hydrogens difmap
_atom_sites_solution_primary direct
_audit_creation_date 2016-06-10
_audit_creation_method CRYSTALS_ver_14.61_build_5965
_audit_update_record
;
2020-06-09 deposited with the CCDC.	2020-07-30 downloaded from the CCDC.
;
_cell_angle_alpha 90
_cell_angle_beta 90
_cell_angle_gamma 120
_cell_formula_units_Z 18
_cell_length_a 49.169(3)
_cell_length_b 49.169(3)
_cell_length_c 7.7897(5)
_cell_measurement_reflns_used 5751
_cell_measurement_temperature 293
_cell_measurement_theta_max 14
_cell_measurement_theta_min 2
_cell_volume 16309.3(18)
_computing_cell_refinement 'USER DEFINED CELL REFINEMENT'
_computing_data_collection 'USER DEFINED DATA COLLECTION'
_computing_data_reduction 'Apex2 (Bruker AXS, 2006)'
_computing_molecular_graphics 'CAMERON (Watkin et al., 1996)'
_computing_publication_material 'CRYSTALS (Betteridge et al., 2003)'
_computing_structure_refinement 'CRYSTALS (Betteridge et al., 2003)'
_computing_structure_solution 'SHELXS 86 (Sheldrick, 1986)'
_diffrn_ambient_temperature 293
_diffrn_measured_fraction_theta_full 0.709
_diffrn_measured_fraction_theta_max 0.705
_diffrn_measurement_device Serial
_diffrn_measurement_device_type Unknown
_diffrn_measurement_method \w
_diffrn_radiation_monochromator graphite
_diffrn_radiation_type 'Mo K\a'
_diffrn_radiation_wavelength 0.71073
_diffrn_reflns_av_R_equivalents 0.111
_diffrn_reflns_limit_h_max 45
_diffrn_reflns_limit_h_min -47
_diffrn_reflns_limit_k_max 48
_diffrn_reflns_limit_k_min -47
_diffrn_reflns_limit_l_max 7
_diffrn_reflns_limit_l_min -7
_diffrn_reflns_number 10639
_diffrn_reflns_theta_full 20.109
_diffrn_reflns_theta_max 20.731
_diffrn_reflns_theta_min 1.435
_diffrn_standards_number 0
_exptl_absorpt_coefficient_mu 1.229
_exptl_absorpt_correction_T_max 0.88
_exptl_absorpt_correction_T_min 0.67
_exptl_absorpt_correction_type multi-scan
_exptl_absorpt_process_details 'SADABS (Siemens, 1996)'
_exptl_crystal_colour green
_exptl_crystal_density_diffrn 1.422
_exptl_crystal_density_method 'not measured'
_exptl_crystal_description block
_exptl_crystal_F_000 7164
_exptl_crystal_size_max 0.200
_exptl_crystal_size_mid 0.200
_exptl_crystal_size_min 0.100
_refine_diff_density_max 2.96
_refine_diff_density_min -3.76
_refine_ls_extinction_method None
_refine_ls_goodness_of_fit_ref 1.2142
_refine_ls_hydrogen_treatment constr
_refine_ls_matrix_type full
_refine_ls_number_parameters 201
_refine_ls_number_reflns 1366
_refine_ls_number_restraints 236
_refine_ls_R_factor_all 0.2815
_refine_ls_R_factor_gt 0.1966
_refine_ls_shift/su_max 0.0035154
_refine_ls_shift/su_mean 0.0001623
_refine_ls_structure_factor_coef F
_refine_ls_weighting_details
;
 Method, part 1, Chebychev polynomial, (Watkin, 1994, Prince, 1982) 
 [weight] = 1.0/[A~0~*T~0~(x)+A~1~*T~1~(x) ... +A~n-1~]*T~n-1~(x)] 
 where A~i~ are the Chebychev coefficients listed below and x= Fcalc/Fmax 
 Method = Robust Weighting (Prince, 1982) 
 W = [weight] * [1-(deltaF/6*sigmaF)^2^]^2^ 
 A~i~ are: 
 1.87 1.41 0.956 
;
_refine_ls_weighting_scheme calc
_refine_ls_wR_factor_all 0.4126
_refine_ls_wR_factor_gt 0.2282
_refine_ls_wR_factor_ref 0.2282
_reflns_limit_h_max 20
_reflns_limit_h_min -47
_reflns_limit_k_max 48
_reflns_limit_k_min 0
_reflns_limit_l_max 7
_reflns_limit_l_min 0
_reflns_number_gt 1366
_reflns_number_total 2642
_reflns_threshold_expression I>2.0\s(I)
_oxford_diffrn_Wilson_B_factor 2.47
_oxford_diffrn_Wilson_scale 1363.18
_oxford_refine_ls_r_factor_ref 0.1966
_oxford_refine_ls_scale 0.0252(4)
_oxford_reflns_number_all 2575
_oxford_reflns_threshold_expression_ref I>2.0\s(I)
_oxford_structure_analysis_title 'LATE06_0m in R-3'
_cod_data_source_file d0sc03229h2.cif
_cod_data_source_block MeOH_334_Syn
_cod_original_cell_volume 16310(2)
_cod_original_sg_symbol_Hall '-R 3 '
_cod_original_sg_symbol_H-M 'R -3 '
_cod_database_code 1558705

loop_
_symmetry_equiv_pos_as_xyz
x,y,z
-x,-y,-z
x+1/3,y+2/3,z+2/3
-x+1/3,-y+2/3,-z+2/3
x+2/3,y+1/3,z+1/3
-x+2/3,-y+1/3,-z+1/3
-y,x-y,z
y,-x+y,-z
-y+1/3,x-y+2/3,z+2/3
y+1/3,-x+y+2/3,-z+2/3
-y+2/3,x-y+1/3,z+1/3
y+2/3,-x+y+1/3,-z+1/3
-x+y,-x,z
x-y,x,-z
-x+y+1/3,-x+2/3,z+2/3
x-y+1/3,x+2/3,-z+2/3
-x+y+2/3,-x+1/3,z+1/3
x-y+2/3,x+1/3,-z+1/3

loop_
_atom_site_label
_atom_site_type_symbol
_atom_site_fract_x
_atom_site_fract_y
_atom_site_fract_z
_atom_site_U_iso_or_equiv
_atom_site_occupancy
_atom_site_adp_type
_atom_site_refinement_flags_posn
_atom_site_refinement_flags_adp
_atom_site_refinement_flags_occupancy
_atom_site_disorder_assembly
_atom_site_disorder_group
_atom_site_attached_hydrogens
Cu1 Cu 0.58084(11) 0.41298(11) -0.3231(6) 0.0286(17) 1.0000 Uiso . . . . . .
Cu2 Cu 0.41297(11) 0.32643(10) 0.3343(5) 0.0167(15) 1.0000 Uiso . . . . . .
C1 C 0.6481(7) 0.4043(8) 0.006(4) 0.045(4) 1.0000 Uiso D U . . . .
C2 C 0.6341(5) 0.4116(7) -0.150(3) 0.044(4) 1.0000 Uiso D U . . . .
C3 C 0.6542(5) 0.4371(6) -0.254(2) 0.044(4) 1.0000 Uiso D U . . . .
C4 C 0.6462(5) 0.4446(8) -0.408(3) 0.044(3) 1.0000 Uiso D U . . . .
C5 C 0.6707(4) 0.4594(2) -0.5468(18) 0.045(4) 1.0000 Uiso D U . . . .
C6 C 0.7005(4) 0.4636(2) -0.526(2) 0.045(4) 1.0000 Uiso D U . . . .
C7 C 0.7209(4) 0.4743(3) -0.662(3) 0.045(4) 1.0000 Uiso D U . . . .
C8 C 0.6838(5) 0.4767(2) -0.8353(19) 0.045(4) 1.0000 Uiso D U . . . .
C9 C 0.6625(4) 0.4660(2) -0.703(2) 0.045(4) 1.0000 Uiso D U . . . .
C11 C 0.5842(8) 0.5161(6) 0.687(3) 0.033(3) 1.0000 Uiso D U . . . .
C12 C 0.6028(8) 0.5288(5) 0.520(3) 0.032(3) 1.0000 Uiso D U . . . .
C13 C 0.6050(7) 0.5076(4) 0.408(3) 0.031(3) 1.0000 Uiso D U . . . .
C14 C 0.6221(6) 0.5154(4) 0.259(3) 0.030(3) 1.0000 Uiso D U . . . .
C15 C 0.6146(3) 0.4904(4) 0.1259(19) 0.030(3) 1.0000 Uiso D U . . . .
C16 C 0.5928(3) 0.4592(4) 0.156(2) 0.030(3) 1.0000 Uiso D U . . . .
C17 C 0.5841(3) 0.4382(4) 0.023(2) 0.031(3) 1.0000 Uiso D U . . . .
C18 C 0.6176(4) 0.4781(5) -0.160(2) 0.031(3) 1.0000 Uiso D U . . . .
C19 C 0.6267(4) 0.4996(5) -0.029(3) 0.030(3) 1.0000 Uiso D U . . . .
C21 C 0.4335(7) 0.4099(7) 0.663(3) 0.034(4) 1.0000 Uiso D U . . . .
C22 C 0.4198(6) 0.3842(6) 0.527(3) 0.034(3) 1.0000 Uiso D U . . . .
C23 C 0.3975(7) 0.3838(7) 0.413(3) 0.034(3) 1.0000 Uiso D U . . . .
C24 C 0.3871(7) 0.3667(5) 0.265(2) 0.034(3) 1.0000 Uiso D U . . . .
C25 C 0.3742(2) 0.3782(3) 0.1247(16) 0.034(3) 1.0000 Uiso D U . . . .
C26 C 0.3704(2) 0.4037(3) 0.1516(19) 0.034(3) 1.0000 Uiso D U . . . .
C27 C 0.3626(2) 0.4160(3) 0.015(2) 0.034(3) 1.0000 Uiso D U . . . .
C28 C 0.3619(2) 0.3789(4) -0.1674(18) 0.034(3) 1.0000 Uiso D U . . . .
C29 C 0.3698(2) 0.3655(3) -0.0360(19) 0.034(3) 1.0000 Uiso D U . . . .
C31 C 0.5162(7) 0.4196(8) -0.680(3) 0.040(4) 1.0000 Uiso D U . . . .
C32 C 0.5277(5) 0.4173(6) -0.501(2) 0.039(3) 1.0000 Uiso D U . . . .
C33 C 0.5069(4) 0.3924(6) -0.396(3) 0.038(3) 1.0000 Uiso D U . . . .
C34 C 0.5144(4) 0.3828(7) -0.247(3) 0.037(3) 1.0000 Uiso D U . . . .
C35 C 0.4891(4) 0.3654(2) -0.1151(17) 0.037(3) 1.0000 Uiso D U . . . .
C36 C 0.4973(4) 0.3597(2) 0.044(2) 0.037(3) 1.0000 Uiso D U . . . .
C37 C 0.4757(5) 0.3491(2) 0.1737(18) 0.037(3) 1.0000 Uiso D U . . . .
C38 C 0.4386(4) 0.3495(2) -0.004(2) 0.036(3) 1.0000 Uiso D U . . . .
C39 C 0.4594(4) 0.3603(2) -0.139(2) 0.037(3) 1.0000 Uiso D U . . . .
N1 N 0.7123(5) 0.4806(2) -0.813(2) 0.045(4) 1.0000 Uiso D U . . . .
N2 N 0.4468(5) 0.3441(2) 0.151(2) 0.036(3) 1.0000 Uiso D U . . . .
N3 N 0.3583(2) 0.4037(4) -0.142(2) 0.034(3) 1.0000 Uiso D U . . . .
N4 N 0.5967(4) 0.4480(5) -0.132(2) 0.031(3) 1.0000 Uiso D U . . . .
O1 O 0.6049(5) 0.3960(6) -0.164(3) 0.044(4) 1.0000 Uiso D U . . . .
O2 O 0.6191(5) 0.4402(7) -0.450(3) 0.044(4) 1.0000 Uiso D U . . . .
O11 O 0.6145(6) 0.5576(4) 0.495(3) 0.032(3) 1.0000 Uiso D U . . . .
O12 O 0.6430(5) 0.5429(4) 0.213(2) 0.029(3) 1.0000 Uiso D U . . . .
O21 O 0.4341(5) 0.3694(5) 0.505(3) 0.033(4) 1.0000 Uiso D U . . . .
O22 O 0.3917(6) 0.3443(5) 0.220(2) 0.034(3) 1.0000 Uiso D U . . . .
O31 O 0.5566(5) 0.4332(5) -0.478(3) 0.039(3) 1.0000 Uiso D U . . . .
O32 O 0.5419(4) 0.3902(6) -0.197(2) 0.037(3) 1.0000 Uiso D U . . . .
H11 H 0.6706 0.4171 0.0072 0.0473 1.0000 Uiso R . . . . .
H12 H 0.6396 0.4079 0.1091 0.0473 1.0000 Uiso R . . . . .
H13 H 0.6424 0.3826 0.0006 0.0473 1.0000 Uiso R . . . . .
H31 H 0.6755 0.4489 -0.2182 0.0473 1.0000 Uiso R . . . . .
H61 H 0.7070 0.4596 -0.4188 0.0465 1.0000 Uiso R . . . . .
H71 H 0.7416 0.4777 -0.6493 0.0465 1.0000 Uiso R . . . . .
H81 H 0.6779 0.4809 -0.9440 0.0467 1.0000 Uiso R . . . . .
H91 H 0.6419 0.4628 -0.7198 0.0467 1.0000 Uiso R . . . . .
H111 H 0.5737 0.4936 0.6889 0.0533 1.0000 Uiso R . . . . .
H112 H 0.5994 0.5244 0.7779 0.0533 1.0000 Uiso R . . . . .
H113 H 0.5690 0.5228 0.7019 0.0533 1.0000 Uiso R . . . . .
H131 H 0.5935 0.4861 0.4396 0.0538 1.0000 Uiso R . . . . .
H161 H 0.5839 0.4528 0.2672 0.0536 1.0000 Uiso R . . . . .
H171 H 0.5684 0.4170 0.0425 0.0534 1.0000 Uiso R . . . . .
H181 H 0.6263 0.4844 -0.2716 0.0537 1.0000 Uiso R . . . . .
H191 H 0.6426 0.5206 -0.0507 0.0536 1.0000 Uiso R . . . . .
H211 H 0.4221 0.4210 0.6616 0.0597 1.0000 Uiso R . . . . .
H212 H 0.4557 0.4247 0.6588 0.0597 1.0000 Uiso R . . . . .
H213 H 0.4287 0.3977 0.7660 0.0597 1.0000 Uiso R . . . . .
H231 H 0.3863 0.3936 0.4540 0.0598 1.0000 Uiso R . . . . .
H261 H 0.3735 0.4130 0.2618 0.0586 1.0000 Uiso R . . . . .
H271 H 0.3597 0.4335 0.0318 0.0584 1.0000 Uiso R . . . . .
H281 H 0.3587 0.3698 -0.2785 0.0582 1.0000 Uiso R . . . . .
H291 H 0.3725 0.3479 -0.0555 0.0585 1.0000 Uiso R . . . . .
H311 H 0.4937 0.4067 -0.6841 0.0579 1.0000 Uiso R . . . . .
H312 H 0.5221 0.4411 -0.7014 0.0579 1.0000 Uiso R . . . . .
H313 H 0.5254 0.4127 -0.7654 0.0579 1.0000 Uiso R . . . . .
H331 H 0.4860 0.3797 -0.4357 0.0581 1.0000 Uiso R . . . . .
H361 H 0.5177 0.3629 0.0650 0.0589 1.0000 Uiso R . . . . .
H371 H 0.4811 0.3448 0.2835 0.0592 1.0000 Uiso R . . . . .
H381 H 0.4180 0.3460 -0.0220 0.0590 1.0000 Uiso R . . . . .
H391 H 0.4534 0.3644 -0.2476 0.0589 1.0000 Uiso R . . . . .

loop_
_atom_type_symbol
_atom_type_scat_dispersion_real
_atom_type_scat_dispersion_imag
_atom_type_scat_Cromer_Mann_a1
_atom_type_scat_Cromer_Mann_b1
_atom_type_scat_Cromer_Mann_a2
_atom_type_scat_Cromer_Mann_b2
_atom_type_scat_Cromer_Mann_a3
_atom_type_scat_Cromer_Mann_b3
_atom_type_scat_Cromer_Mann_a4
_atom_type_scat_Cromer_Mann_b4
_atom_type_scat_Cromer_Mann_c
_atom_type_scat_source
C 0.0033 0.0016 2.3100 20.8439 1.0200 10.2075 1.5886 0.5687 0.8650 51.6512 0.2156 'International Tables Vol C 4.2.6.8 and 6.1.1.4'
H 0.0000 0.0000 0.4930 10.5109 0.3229 26.1257 0.1402 3.1424 0.0408 57.7998 0.0030 'International Tables Vol C 4.2.6.8 and 6.1.1.4'
O 0.0106 0.0060 3.0485 13.2771 2.2868 5.7011 1.5463 0.3239 0.8670 32.9089 0.2508 'International Tables Vol C 4.2.6.8 and 6.1.1.4'
Cu 0.3201 1.2651 13.3380 3.5828 7.1676 0.2470 5.6158 11.3966 1.6735 64.8126 1.1910 'International Tables Vol C 4.2.6.8 and 6.1.1.4'
N 0.0061 0.0033 12.2126 0.0057 3.1322 9.8933 2.0125 28.9975 1.1663 0.5826 -11.5290 'International Tables Vol C 4.2.6.8 and 6.1.1.4'

loop_
_geom_angle_atom_site_label_1
_geom_angle_site_symmetry_1
_geom_angle_atom_site_label_2
_geom_angle_site_symmetry_2
_geom_angle_atom_site_label_3
_geom_angle_site_symmetry_3
_geom_angle
_geom_angle_publ_flag
N1 16_543 Cu1 . N4 . 178.2(8) yes
N1 16_543 Cu1 . O1 . 99.6(8) yes
N4 . Cu1 . O1 . 82.0(8) yes
N1 16_543 Cu1 . O2 . 91.2(11) yes
N4 . Cu1 . O2 . 87.8(10) yes
O1 . Cu1 . O2 . 91.6(9) yes
N1 16_543 Cu1 . O31 . 83.9(7) yes
N4 . Cu1 . O31 . 94.5(8) yes
O1 . Cu1 . O31 . 176.5(10) yes
O2 . Cu1 . O31 . 88.0(8) yes
N1 16_543 Cu1 . O32 . 92.7(10) yes
N4 . Cu1 . O32 . 88.2(9) yes
O1 . Cu1 . O32 . 93.5(8) yes
O2 . Cu1 . O32 . 173.0(12) yes
O31 . Cu1 . O32 . 86.5(9) yes
O11 16_545 Cu2 . N3 15_555 94.7(7) yes
O11 16_545 Cu2 . O12 16_545 87.4(8) yes
N3 15_555 Cu2 . O12 16_545 87.4(9) yes
O11 16_545 Cu2 . N2 . 85.6(7) yes
N3 15_555 Cu2 . N2 . 179.4(9) yes
O12 16_545 Cu2 . N2 . 92.0(10) yes
O11 16_545 Cu2 . O21 . 177.4(8) yes
N3 15_555 Cu2 . O21 . 82.9(7) yes
O12 16_545 Cu2 . O21 . 91.3(8) yes
N2 . Cu2 . O21 . 96.8(7) yes
O11 16_545 Cu2 . O22 . 94.3(8) yes
N3 15_555 Cu2 . O22 . 90.9(10) yes
O12 16_545 Cu2 . O22 . 177.7(8) yes
N2 . Cu2 . O22 . 89.6(9) yes
O21 . Cu2 . O22 . 86.9(8) yes
C2 . C1 . H11 . 110.8 no
C2 . C1 . H12 . 109.5 no
H11 . C1 . H12 . 109.5 no
C2 . C1 . H13 . 108.1 no
H11 . C1 . H13 . 109.5 no
H12 . C1 . H13 . 109.5 no
C1 . C2 . C3 . 118.2(8) yes
C1 . C2 . O1 . 116.2(8) yes
C3 . C2 . O1 . 125.2(8) yes
C2 . C3 . C4 . 125.3(8) yes
C2 . C3 . H31 . 116.4 no
C4 . C3 . H31 . 118.1 no
C3 . C4 . C5 . 119.2(7) yes
C3 . C4 . O2 . 126.4(7) yes
C5 . C4 . O2 . 114.4(7) yes
C4 . C5 . C6 . 121.4(7) yes
C4 . C5 . C9 . 119.3(7) yes
C6 . C5 . C9 . 119.0(6) yes
C5 . C6 . C7 . 119.0(7) yes
C5 . C6 . H61 . 120.8 no
C7 . C6 . H61 . 120.2 no
C6 . C7 . N1 . 120.8(7) yes
C6 . C7 . H71 . 119.9 no
N1 . C7 . H71 . 119.3 no
C9 . C8 . N1 . 120.5(7) yes
C9 . C8 . H81 . 119.6 no
N1 . C8 . H81 . 120.0 no
C8 . C9 . C5 . 119.7(7) yes
C8 . C9 . H91 . 120.4 no
C5 . C9 . H91 . 119.9 no
C12 . C11 . H111 . 110.6 no
C12 . C11 . H112 . 105.8 no
H111 . C11 . H112 . 109.5 no
C12 . C11 . H113 . 111.9 no
H111 . C11 . H113 . 109.5 no
H112 . C11 . H113 . 109.5 no
C11 . C12 . C13 . 118.5(7) yes
C11 . C12 . O11 . 116.0(7) yes
C13 . C12 . O11 . 125.5(7) yes
C12 . C13 . C14 . 125.7(7) yes
C12 . C13 . H131 . 116.3 no
C14 . C13 . H131 . 118.0 no
C13 . C14 . C15 . 119.3(7) yes
C13 . C14 . O12 . 126.3(7) yes
C15 . C14 . O12 . 114.2(7) yes
C14 . C15 . C16 . 121.7(8) yes
C14 . C15 . C19 . 117.8(13) yes
C16 . C15 . C19 . 120.0(12) yes
C15 . C16 . C17 . 119.0(8) yes
C15 . C16 . H161 . 119.6 no
C17 . C16 . H161 . 121.4 no
C16 . C17 . N4 . 120.0(7) yes
C16 . C17 . H171 . 119.0 no
N4 . C17 . H171 . 121.0 no
C19 . C18 . N4 . 120.5(9) yes
C19 . C18 . H181 . 120.6 no
N4 . C18 . H181 . 118.9 no
C18 . C19 . C15 . 119.9(15) yes
C18 . C19 . H191 . 118.8 no
C15 . C19 . H191 . 121.1 no
C22 . C21 . H211 . 108.9 no
C22 . C21 . H212 . 117.9 no
H211 . C21 . H212 . 109.5 no
C22 . C21 . H213 . 101.1 no
H211 . C21 . H213 . 109.5 no
H212 . C21 . H213 . 109.5 no
C21 . C22 . C23 . 117.7(8) yes
C21 . C22 . O21 . 115.8(8) yes
C23 . C22 . O21 . 124.8(8) yes
C22 . C23 . C24 . 126.0(8) yes
C22 . C23 . H231 . 115.8 no
C24 . C23 . H231 . 117.3 no
C23 . C24 . C25 . 118.5(7) yes
C23 . C24 . O22 . 126.1(7) yes
C25 . C24 . O22 . 114.4(7) yes
C24 . C25 . C26 . 120.5(6) yes
C24 . C25 . C29 . 119.6(7) yes
C26 . C25 . C29 . 119.5(6) yes
C25 . C26 . C27 . 118.8(6) yes
C25 . C26 . H261 . 121.3 no
C27 . C26 . H261 . 119.9 no
C26 . C27 . N3 . 121.8(7) yes
C26 . C27 . H271 . 119.8 no
N3 . C27 . H271 . 118.3 no
C29 . C28 . N3 . 121.8(7) yes
C29 . C28 . H281 . 118.3 no
N3 . C28 . H281 . 119.9 no
C28 . C29 . C25 . 119.0(7) yes
C28 . C29 . H291 . 121.2 no
C25 . C29 . H291 . 119.9 no
C32 . C31 . H311 . 109.3 no
C32 . C31 . H312 . 108.8 no
H311 . C31 . H312 . 109.5 no
C32 . C31 . H313 . 110.3 no
H311 . C31 . H313 . 109.5 no
H312 . C31 . H313 . 109.5 no
C31 . C32 . C33 . 117.5(8) yes
C31 . C32 . O31 . 115.7(8) yes
C33 . C32 . O31 . 124.8(8) yes
C32 . C33 . C34 . 126.2(8) yes
C32 . C33 . H331 . 117.4 no
C34 . C33 . H331 . 116.1 no
C33 . C34 . C35 . 119.1(7) yes
C33 . C34 . O32 . 126.2(7) yes
C35 . C34 . O32 . 114.2(7) yes
C34 . C35 . C36 . 119.3(7) yes
C34 . C35 . C39 . 121.0(7) yes
C36 . C35 . C39 . 118.7(6) yes
C35 . C36 . C37 . 119.7(7) yes
C35 . C36 . H361 . 121.1 no
C37 . C36 . H361 . 119.2 no
C36 . C37 . N2 . 121.7(7) yes
C36 . C37 . H371 . 120.1 no
N2 . C37 . H371 . 118.2 no
C39 . C38 . N2 . 121.9(7) yes
C39 . C38 . H381 . 118.3 no
N2 . C38 . H381 . 119.8 no
C38 . C39 . C35 . 119.1(7) yes
C38 . C39 . H391 . 121.3 no
C35 . C39 . H391 . 119.6 no
C7 . N1 . C8 . 121.0(7) yes
C7 . N1 . Cu1 10_553 117.6(12) yes
C8 . N1 . Cu1 10_553 121.4(12) yes
C38 . N2 . C37 . 118.9(7) yes
C38 . N2 . Cu2 . 117.3(11) yes
C37 . N2 . Cu2 . 123.7(11) yes
C27 . N3 . C28 . 119.1(7) yes
C27 . N3 . Cu2 11_554 118.8(11) yes
C28 . N3 . Cu2 11_554 121.5(11) yes
C18 . N4 . C17 . 120.6(8) yes
C18 . N4 . Cu1 . 123.8(12) yes
C17 . N4 . Cu1 . 115.5(12) yes
Cu1 . O1 . C2 . 120.1(13) yes
C4 . O2 . Cu1 . 123.6(13) yes
Cu2 10_555 O11 . C12 . 114.7(15) yes
C14 . O12 . Cu2 10_555 129.5(10) yes
Cu2 . O21 . C22 . 119.7(11) yes
C24 . O22 . Cu2 . 130.3(10) yes
Cu1 . O31 . C32 . 119.3(14) yes
C34 . O32 . Cu1 . 127.7(10) yes

loop_
_geom_bond_atom_site_label_1
_geom_bond_site_symmetry_1
_geom_bond_atom_site_label_2
_geom_bond_site_symmetry_2
_geom_bond_distance
_geom_bond_publ_flag
Cu1 . N1 16_543 2.111(17) yes
Cu1 . N4 . 2.108(17) yes
Cu1 . O1 . 2.15(2) yes
Cu1 . O2 . 1.94(2) yes
Cu1 . O31 . 2.25(2) yes
Cu1 . O32 . 1.935(19) yes
Cu2 . O11 16_545 2.31(2) yes
Cu2 . N3 15_555 2.080(15) yes
Cu2 . O12 16_545 1.838(18) yes
Cu2 . N2 . 2.029(16) yes
Cu2 . O21 . 2.26(2) yes
Cu2 . O22 . 1.893(18) yes
C1 . C2 . 1.526(9) yes
C1 . H11 . 0.960 no
C1 . H12 . 0.960 no
C1 . H13 . 0.960 no
C2 . C3 . 1.401(9) yes
C2 . O1 . 1.249(9) yes
C3 . C4 . 1.371(9) yes
C3 . H31 . 0.950 no
C4 . C5 . 1.509(9) yes
C4 . O2 . 1.281(9) yes
C5 . C6 . 1.382(9) yes
C5 . C9 . 1.372(9) yes
C6 . C7 . 1.373(9) yes
C6 . H61 . 0.950 no
C7 . N1 . 1.335(9) yes
C7 . H71 . 0.950 no
C8 . C9 . 1.375(9) yes
C8 . N1 . 1.328(9) yes
C8 . H81 . 0.950 no
C9 . H91 . 0.950 no
C11 . C12 . 1.529(9) yes
C11 . H111 . 0.960 no
C11 . H112 . 0.960 no
C11 . H113 . 0.960 no
C12 . C13 . 1.404(9) yes
C12 . O11 . 1.247(9) yes
C13 . C14 . 1.372(9) yes
C13 . H131 . 0.950 no
C14 . C15 . 1.507(9) yes
C14 . O12 . 1.276(9) yes
C15 . C16 . 1.383(9) yes
C15 . C19 . 1.32(3) yes
C16 . C17 . 1.370(9) yes
C16 . H161 . 0.950 no
C17 . N4 . 1.333(9) yes
C17 . H171 . 0.950 no
C18 . C19 . 1.370(9) yes
C18 . N4 . 1.334(9) yes
C18 . H181 . 0.950 no
C19 . H191 . 0.950 no
C21 . C22 . 1.526(9) yes
C21 . H211 . 0.960 no
C21 . H212 . 0.960 no
C21 . H213 . 0.960 no
C22 . C23 . 1.401(9) yes
C22 . O21 . 1.247(9) yes
C23 . C24 . 1.373(9) yes
C23 . H231 . 0.950 no
C24 . C25 . 1.507(9) yes
C24 . O22 . 1.277(9) yes
C25 . C26 . 1.374(9) yes
C25 . C29 . 1.366(9) yes
C26 . C27 . 1.370(9) yes
C26 . H261 . 0.950 no
C27 . N3 . 1.335(9) yes
C27 . H271 . 0.950 no
C28 . C29 . 1.372(9) yes
C28 . N3 . 1.333(9) yes
C28 . H281 . 0.950 no
C29 . H291 . 0.950 no
C31 . C32 . 1.528(9) yes
C31 . H311 . 0.960 no
C31 . H312 . 0.960 no
C31 . H313 . 0.960 no
C32 . C33 . 1.402(9) yes
C32 . O31 . 1.247(9) yes
C33 . C34 . 1.371(9) yes
C33 . H331 . 0.950 no
C34 . C35 . 1.506(9) yes
C34 . O32 . 1.273(9) yes
C35 . C36 . 1.373(9) yes
C35 . C39 . 1.369(9) yes
C36 . C37 . 1.368(9) yes
C36 . H361 . 0.950 no
C37 . N2 . 1.332(9) yes
C37 . H371 . 0.950 no
C38 . C39 . 1.374(9) yes
C38 . N2 . 1.335(9) yes
C38 . H381 . 0.950 no
C39 . H391 . 0.950 no
